data_4066277
loop_
_publ_author_name
'Kamps, Ina'
'Neumann, Beate'
'Stammler, Hans-Georg'
'Mitzel, Norbert W.'

_publ_section_title
;
 A Chain Aggregate of Methyllithium Tetramers&#x2020;
;
_journal_issue 21
_journal_name_full Organometallics
_journal_page_first 4746
_journal_paper_doi 10.1021/om1003804
_journal_volume 29
_journal_year 2010
_chemical_formula_moiety 'C22 H57 Li4 N9'
_chemical_formula_sum 'C22 H57 Li4 N9'
_chemical_formula_weight 475.53
_chemical_name_systematic
; 
 ? 
;
_space_group_IT_number 146
_symmetry_cell_setting hexagonal
_symmetry_space_group_name_Hall 'R 3'
_symmetry_space_group_name_H-M 'R 3 :H'
_atom_sites_solution_hydrogens geom
_atom_sites_solution_primary direct
_atom_sites_solution_secondary difmap
_audit_creation_method SHELXL-97
_cell_angle_alpha 90.00
_cell_angle_beta 90.00
_cell_angle_gamma 120.00
_cell_formula_units_Z 6
_cell_length_a 21.3969(4)
_cell_length_b 21.3969(4)
_cell_length_c 12.3807(7)
_cell_measurement_temperature 153(2)
_cell_volume 4908.8(3)
_computing_cell_refinement 'Bruker SMART'
_computing_data_collection 'Bruker SMART'
_computing_data_reduction 'Bruker SHELXTL'
_computing_molecular_graphics 'Bruker SHELXTL'
_computing_publication_material 'Bruker SHELXTL'
_computing_structure_refinement 'SHELXL-97 (Sheldrick, 1997)'
_computing_structure_solution 'SHELXS-97 (Sheldrick, 1990)'
_diffrn_ambient_temperature 153(2)
_diffrn_measured_fraction_theta_full 0.937
_diffrn_measured_fraction_theta_max 0.938
_diffrn_measurement_device_type 'CCD area detector'
_diffrn_measurement_method 'phi and omega scans'
_diffrn_radiation_monochromator graphite
_diffrn_radiation_source 'fine-focus sealed tube'
_diffrn_radiation_type CuK\a
_diffrn_radiation_wavelength 1.54178
_diffrn_reflns_av_R_equivalents 0.0719
_diffrn_reflns_av_sigmaI/netI 0.0466
_diffrn_reflns_limit_h_max 23
_diffrn_reflns_limit_h_min -26
_diffrn_reflns_limit_k_max 23
_diffrn_reflns_limit_k_min -26
_diffrn_reflns_limit_l_max 13
_diffrn_reflns_limit_l_min -14
_diffrn_reflns_number 9771
_diffrn_reflns_theta_full 72.45
_diffrn_reflns_theta_max 72.45
_diffrn_reflns_theta_min 4.13
_exptl_absorpt_coefficient_mu 0.439
_exptl_absorpt_correction_T_max 0.9826
_exptl_absorpt_correction_T_min 0.9451
_exptl_absorpt_correction_type multi-scan
_exptl_absorpt_process_details 'SADABS - Bruker area detector absorption corrections'
_exptl_crystal_colour colourless
_exptl_crystal_density_diffrn 0.965
_exptl_crystal_density_method 'not measured'
_exptl_crystal_description fragment
_exptl_crystal_F_000 1584
_exptl_crystal_size_max 0.13
_exptl_crystal_size_mid 0.07
_exptl_crystal_size_min 0.04
_refine_diff_density_max 0.226
_refine_diff_density_min -0.129
_refine_diff_density_rms 0.032
_refine_ls_abs_structure_details 'Flack H D (1983), Acta Cryst. A39, 876-881'
_refine_ls_abs_structure_Flack 0(10)
_refine_ls_extinction_method none
_refine_ls_goodness_of_fit_ref 0.930
_refine_ls_hydrogen_treatment mixed
_refine_ls_matrix_type full
_refine_ls_number_parameters 249
_refine_ls_number_reflns 2039
_refine_ls_number_restraints 33
_refine_ls_restrained_S_all 0.923
_refine_ls_R_factor_all 0.0537
_refine_ls_R_factor_gt 0.0446
_refine_ls_shift/su_max 0.000
_refine_ls_shift/su_mean 0.000
_refine_ls_structure_factor_coef Fsqd
_refine_ls_weighting_details 'calc w=1/[\s^2^(Fo^2^)+(0.0774P)^2^+0.0000P] where P=(Fo^2^+2Fc^2^)/3'
_refine_ls_weighting_scheme calc
_refine_ls_wR_factor_gt 0.1111
_refine_ls_wR_factor_ref 0.1165
_reflns_number_gt 1641
_reflns_number_total 2039
_reflns_threshold_expression >2sigma(I)
_cod_data_source_file om1003804_si_001.cif
_cod_data_source_block compound1
_cod_depositor_comments
;
The following automatic conversions were performed:
'_atom_site_symetry_multiplicity' tag replaced with
'_atom_site_symmetry_multiplicity'.

Automatic conversion script
Id: cif_correct_tags 1440 2010-10-19 06:21:57Z saulius 

The following automatic conversions were performed:

'_symmetry_cell_setting' value 'Hexagonal' changed to 'hexagonal'
according to /home/saulius/struct/CIF-dictionaries/cif_core.dic
dictionary named 'cif_core.dic' version 2.4.1 from 2010-06-29.

Automatic conversion script
Id: cif_fix_values 1715 2011-07-08 13:25:40Z adriana 
;
_cod_original_sg_symbol_H-M 'R 3'
_cod_database_code 4066277

loop_
_symmetry_equiv_pos_as_xyz
'x, y, z'
'-y, x-y, z'
'-x+y, -x, z'
'x+2/3, y+1/3, z+1/3'
'-y+2/3, x-y+1/3, z+1/3'
'-x+y+2/3, -x+1/3, z+1/3'
'x+1/3, y+2/3, z+2/3'
'-y+1/3, x-y+2/3, z+2/3'
'-x+y+1/3, -x+2/3, z+2/3'

loop_
_atom_site_label
_atom_site_type_symbol
_atom_site_fract_x
_atom_site_fract_y
_atom_site_fract_z
_atom_site_U_iso_or_equiv
_atom_site_adp_type
_atom_site_occupancy
_atom_site_symmetry_multiplicity
_atom_site_calc_flag
_atom_site_refinement_flags
N1 N 0.51521(14) 0.72117(16) 0.4310(2) 0.0510(6) Uani 1 1 d .
N2 N 0.63323(17) 0.8204(2) 0.3876(3) 0.0765(10) Uani 1 1 d .
N3 N 0.62314(15) 0.71992(16) 0.4840(3) 0.0626(8) Uani 1 1 d .
N4 N 0.61230(14) 0.84229(14) 0.8209(2) 0.0487(6) Uani 1 1 d .
N5 N 0.51976(12) 0.74467(12) 0.92580(18) 0.0354(5) Uani 1 1 d .
N6 N 0.64482(13) 0.80572(15) 0.9819(2) 0.0524(7) Uani 1 1 d .
C1 C 0.55836(18) 0.7978(2) 0.4162(3) 0.0625(10) Uani 1 1 d .
H1A H 0.5579 0.8224 0.4837 0.075 Uiso 1 1 calc R
H1B H 0.5368 0.8130 0.3584 0.075 Uiso 1 1 calc R
C2 C 0.66464(17) 0.7974(2) 0.4724(3) 0.0628(9) Uani 1 1 d .
H2A H 0.7152 0.8123 0.4538 0.075 Uiso 1 1 calc R
H2B H 0.6647 0.8207 0.5415 0.075 Uiso 1 1 calc R
C3 C 0.54923(16) 0.69860(18) 0.5134(3) 0.0545(8) Uani 1 1 d .
H3A H 0.5491 0.7207 0.5836 0.065 Uiso 1 1 calc R
H3B H 0.5209 0.6455 0.5220 0.065 Uiso 1 1 calc R
C4 C 0.53734(15) 0.80623(16) 0.8567(2) 0.0413(6) Uani 1 1 d .
H4A H 0.5284 0.8411 0.8967 0.050 Uiso 1 1 calc R
H4B H 0.5052 0.7898 0.7928 0.050 Uiso 1 1 calc R
C5 C 0.56951(15) 0.76935(17) 1.0167(2) 0.0443(7) Uani 1 1 d .
H5A H 0.5597 0.7274 1.0624 0.053 Uiso 1 1 calc R
H5B H 0.5612 0.8030 1.0612 0.053 Uiso 1 1 calc R
C6 C 0.65888(16) 0.86659(18) 0.9145(3) 0.0526(8) Uani 1 1 d .
H6A H 0.7100 0.8918 0.8911 0.063 Uiso 1 1 calc R
H6B H 0.6503 0.9010 0.9563 0.063 Uiso 1 1 calc R
C11 C 0.5050(2) 0.6811(3) 0.3286(4) 0.0961(18) Uani 1 1 d .
H11A H 0.4794 0.6947 0.2765 0.144 Uiso 1 1 calc R
H11B H 0.4767 0.6291 0.3426 0.144 Uiso 1 1 calc R
H11C H 0.5522 0.6931 0.2991 0.144 Uiso 1 1 calc R
C12 C 0.6750(2) 0.8987(3) 0.3754(6) 0.115(2) Uani 1 1 d .
H12A H 0.6531 0.9138 0.3192 0.173 Uiso 1 1 calc R
H12B H 0.7246 0.9131 0.3549 0.173 Uiso 1 1 calc R
H12C H 0.6753 0.9217 0.4440 0.173 Uiso 1 1 calc R
C13 C 0.6543(2) 0.6950(2) 0.5673(5) 0.0896(15) Uani 1 1 d .
H13A H 0.7034 0.7075 0.5462 0.134 Uiso 1 1 calc R
H13B H 0.6246 0.6426 0.5753 0.134 Uiso 1 1 calc R
H13C H 0.6560 0.7184 0.6362 0.134 Uiso 1 1 calc R
C14 C 0.6272(2) 0.9029(2) 0.7498(3) 0.0694(10) Uani 1 1 d .
H14A H 0.5924 0.8858 0.6903 0.104 Uiso 1 1 calc R
H14B H 0.6762 0.9237 0.7207 0.104 Uiso 1 1 calc R
H14C H 0.6230 0.9398 0.7910 0.104 Uiso 1 1 calc R
C15 C 0.52201(18) 0.68653(17) 0.8650(3) 0.0523(8) Uani 1 1 d .
H15A H 0.5709 0.7042 0.8371 0.078 Uiso 1 1 calc R
H15B H 0.4879 0.6715 0.8046 0.078 Uiso 1 1 calc R
H15C H 0.5088 0.6453 0.9130 0.078 Uiso 1 1 calc R
C16 C 0.6920(2) 0.8299(3) 1.0758(4) 0.0881(15) Uani 1 1 d .
H16A H 0.7424 0.8566 1.0520 0.132 Uiso 1 1 calc R
H16B H 0.6839 0.7880 1.1186 0.132 Uiso 1 1 calc R
H16C H 0.6813 0.8615 1.1200 0.132 Uiso 1 1 calc R
C21 C 0.3333 0.6667 0.3468(3) 0.0246(8) Uani 1 3 d SD
H21A H 0.3434(19) 0.6321(15) 0.324(3) 0.054(9) Uiso 1 1 d D
C22 C 0.36570(14) 0.58840(14) 0.5865(2) 0.0316(5) Uani 1 1 d D
H22A H 0.3262(13) 0.5458(14) 0.614(2) 0.052(9) Uiso 1 1 d D
H22B H 0.3837(16) 0.5680(18) 0.537(2) 0.076(12) Uiso 1 1 d D
H22C H 0.3990(15) 0.5999(19) 0.642(2) 0.078(12) Uiso 1 1 d D
Li1 Li 0.3333 0.6667 0.6524(6) 0.0386(17) Uani 1 3 d S
Li2 Li 0.4108(2) 0.6901(3) 0.4865(4) 0.0387(10) Uani 1 1 d .
C23 C 0.3333 0.6667 0.8452(3) 0.0219(7) Uani 1 3 d SD
H23A H 0.351(3) 0.638(2) 0.822(3) 0.092(15) Uiso 1 1 d D
Li3 Li 0.3333 0.6667 0.1519(6) 0.0351(16) Uani 1 3 d S
Li4 Li 0.4125(2) 0.7003(2) 0.9867(4) 0.0339(9) Uani 1 1 d .
C24 C 0.22015(14) 0.61911(13) 0.0834(2) 0.0327(5) Uani 1 1 d D
H24A H 0.186(2) 0.616(2) 0.030(2) 0.086(13) Uiso 1 1 d D
H24B H 0.206(2) 0.6387(19) 0.140(2) 0.095(15) Uiso 1 1 d D
H24C H 0.1960(18) 0.5700(12) 0.105(3) 0.075(12) Uiso 1 1 d D

loop_
_atom_site_aniso_label
_atom_site_aniso_U_11
_atom_site_aniso_U_22
_atom_site_aniso_U_33
_atom_site_aniso_U_23
_atom_site_aniso_U_13
_atom_site_aniso_U_12
N1 0.0378(14) 0.0720(18) 0.0472(15) -0.0163(13) -0.0029(10) 0.0305(13)
N2 0.0480(17) 0.095(3) 0.085(2) 0.022(2) 0.0220(16) 0.0350(18)
N3 0.0359(14) 0.0594(18) 0.094(2) -0.0217(16) -0.0100(14) 0.0247(13)
N4 0.0421(14) 0.0482(15) 0.0510(15) 0.0089(11) 0.0097(11) 0.0191(12)
N5 0.0315(11) 0.0361(12) 0.0400(12) -0.0034(9) 0.0013(9) 0.0179(10)
N6 0.0280(12) 0.0618(18) 0.0635(18) 0.0092(13) -0.0006(11) 0.0195(12)
C1 0.0447(18) 0.076(2) 0.069(2) 0.0178(19) 0.0169(16) 0.0324(18)
C2 0.0347(17) 0.067(2) 0.084(3) -0.0053(18) 0.0049(16) 0.0237(17)
C3 0.0335(16) 0.0501(18) 0.078(2) -0.0112(16) -0.0064(15) 0.0196(14)
C4 0.0359(15) 0.0422(15) 0.0441(16) 0.0004(12) 0.0009(11) 0.0183(13)
C5 0.0330(15) 0.0537(18) 0.0450(16) 0.0022(13) -0.0004(12) 0.0207(14)
C6 0.0353(16) 0.0513(19) 0.064(2) 0.0058(15) 0.0073(14) 0.0166(14)
C11 0.057(2) 0.166(5) 0.075(3) -0.061(3) -0.010(2) 0.063(3)
C12 0.059(3) 0.100(4) 0.179(6) 0.068(4) 0.046(3) 0.034(3)
C13 0.047(2) 0.066(3) 0.159(5) -0.001(3) -0.021(3) 0.030(2)
C14 0.071(2) 0.059(2) 0.070(2) 0.0194(18) 0.0174(19) 0.0250(19)
C15 0.0508(18) 0.0445(17) 0.065(2) -0.0077(14) 0.0134(15) 0.0261(15)
C16 0.035(2) 0.109(4) 0.098(3) 0.018(3) -0.0214(19) 0.019(2)
C21 0.0296(13) 0.0296(13) 0.0145(18) 0.000 0.000 0.0148(6)
C22 0.0328(13) 0.0313(13) 0.0322(13) -0.0038(10) -0.0048(10) 0.0171(11)
Li1 0.041(3) 0.041(3) 0.033(4) 0.000 0.000 0.0206(13)
Li2 0.035(2) 0.044(3) 0.039(3) -0.0022(19) 0.0010(18) 0.021(2)
C23 0.0233(12) 0.0233(12) 0.0190(18) 0.000 0.000 0.0116(6)
Li3 0.032(2) 0.032(2) 0.041(4) 0.000 0.000 0.0162(12)
Li4 0.030(2) 0.033(2) 0.039(2) -0.0006(17) 0.0019(17) 0.0161(18)
C24 0.0309(13) 0.0312(13) 0.0353(13) 0.0057(11) 0.0024(10) 0.0151(11)

loop_
_atom_type_symbol
_atom_type_description
_atom_type_scat_dispersion_real
_atom_type_scat_dispersion_imag
_atom_type_scat_source
C C 0.0181 0.0000 'International Tables Vol C Tables 4.2.6.8 and 6.1.1.4'
H H 0.0000 0.0000 'International Tables Vol C Tables 4.2.6.8 and 6.1.1.4'
Li Li 0.0008 0.0000 'International Tables Vol C Tables 4.2.6.8 and 6.1.1.4'
N N 0.0311 0.0000 'International Tables Vol C Tables 4.2.6.8 and 6.1.1.4'

loop_
_geom_angle_atom_site_label_1
_geom_angle_atom_site_label_2
_geom_angle_atom_site_label_3
_geom_angle
_geom_angle_site_symmetry_1
_geom_angle_site_symmetry_3
C1 N1 C3 108.8(3) . .
C1 N1 C11 112.1(4) . .
C3 N1 C11 111.0(3) . .
C1 N1 Li2 112.2(2) . .
C3 N1 Li2 107.0(2) . .
C11 N1 Li2 105.7(3) . .
C2 N2 C12 109.9(4) . .
C2 N2 C1 109.1(3) . .
C12 N2 C1 110.1(3) . .
C2 N3 C3 109.4(3) . .
C2 N3 C13 110.9(3) . .
C3 N3 C13 109.3(3) . .
C6 N4 C4 108.9(2) . .
C6 N4 C14 110.9(3) . .
C4 N4 C14 110.3(3) . .
C4 N5 C5 108.4(2) . .
C4 N5 C15 111.2(2) . .
C5 N5 C15 112.0(2) . .
C4 N5 Li4 110.2(2) . .
C5 N5 Li4 108.5(2) . .
C15 N5 Li4 106.6(2) . .
C6 N6 C16 110.2(3) . .
C6 N6 C5 109.1(2) . .
C16 N6 C5 109.7(3) . .
N1 C1 N2 112.3(3) . .
N1 C1 H1A 109.1 . .
N2 C1 H1A 109.1 . .
N1 C1 H1B 109.1 . .
N2 C1 H1B 109.1 . .
H1A C1 H1B 107.9 . .
N3 C2 N2 109.7(3) . .
N3 C2 H2A 109.7 . .
N2 C2 H2A 109.7 . .
N3 C2 H2B 109.7 . .
N2 C2 H2B 109.7 . .
H2A C2 H2B 108.2 . .
N3 C3 N1 111.3(3) . .
N3 C3 H3A 109.4 . .
N1 C3 H3A 109.4 . .
N3 C3 H3B 109.4 . .
N1 C3 H3B 109.4 . .
H3A C3 H3B 108.0 . .
N5 C4 N4 112.1(2) . .
N5 C4 H4A 109.2 . .
N4 C4 H4A 109.2 . .
N5 C4 H4B 109.2 . .
N4 C4 H4B 109.2 . .
H4A C4 H4B 107.9 . .
N5 C5 N6 112.1(2) . .
N5 C5 H5A 109.2 . .
N6 C5 H5A 109.2 . .
N5 C5 H5B 109.2 . .
N6 C5 H5B 109.2 . .
H5A C5 H5B 107.9 . .
N6 C6 N4 110.1(3) . .
N6 C6 H6A 109.6 . .
N4 C6 H6A 109.6 . .
N6 C6 H6B 109.6 . .
N4 C6 H6B 109.6 . .
H6A C6 H6B 108.2 . .
N1 C11 H11A 109.5 . .
N1 C11 H11B 109.5 . .
H11A C11 H11B 109.5 . .
N1 C11 H11C 109.5 . .
H11A C11 H11C 109.5 . .
H11B C11 H11C 109.5 . .
N2 C12 H12A 109.5 . .
N2 C12 H12B 109.5 . .
H12A C12 H12B 109.5 . .
N2 C12 H12C 109.5 . .
H12A C12 H12C 109.5 . .
H12B C12 H12C 109.5 . .
N3 C13 H13A 109.5 . .
N3 C13 H13B 109.5 . .
H13A C13 H13B 109.5 . .
N3 C13 H13C 109.5 . .
H13A C13 H13C 109.5 . .
H13B C13 H13C 109.5 . .
N4 C14 H14A 109.5 . .
N4 C14 H14B 109.5 . .
H14A C14 H14B 109.5 . .
N4 C14 H14C 109.5 . .
H14A C14 H14C 109.5 . .
H14B C14 H14C 109.5 . .
N5 C15 H15A 109.5 . .
N5 C15 H15B 109.5 . .
H15A C15 H15B 109.5 . .
N5 C15 H15C 109.5 . .
H15A C15 H15C 109.5 . .
H15B C15 H15C 109.5 . .
N6 C16 H16A 109.5 . .
N6 C16 H16B 109.5 . .
H16A C16 H16B 109.5 . .
N6 C16 H16C 109.5 . .
H16A C16 H16C 109.5 . .
H16B C16 H16C 109.5 . .
Li2 C21 Li2 68.3(2) 2_665 3_565
Li2 C21 Li2 68.3(2) 2_665 .
Li2 C21 Li2 68.3(2) 3_565 .
Li2 C21 Li3 139.60(12) 2_665 .
Li2 C21 Li3 139.60(12) 3_565 .
Li2 C21 Li3 139.60(12) . .
Li2 C21 H21A 148(2) 2_665 .
Li2 C21 H21A 84(2) 3_565 .
Li2 C21 H21A 89(2) . .
Li3 C21 H21A 72(2) . .
Li2 C22 Li2 69.2(2) 3_565 .
Li2 C22 Li1 68.5(2) 3_565 .
Li2 C22 Li1 68.0(2) . .
Li2 C22 H22A 82.1(19) 3_565 .
Li2 C22 H22A 150.9(19) . .
Li1 C22 H22A 97.3(19) . .
Li2 C22 H22B 100(2) 3_565 .
Li2 C22 H22B 91(2) . .
Li1 C22 H22B 158(2) . .
H22A C22 H22B 100(2) . .
Li2 C22 H22C 159(2) 3_565 .
Li2 C22 H22C 105(2) . .
Li1 C22 H22C 91(2) . .
H22A C22 H22C 101(2) . .
H22B C22 H22C 100(2) . .
C22 Li1 C22 107.7(2) 3_565 2_665
C22 Li1 C22 107.7(2) 3_565 .
C22 Li1 C22 107.7(2) 2_665 .
C22 Li1 C23 111.1(2) 3_565 .
C22 Li1 C23 111.1(2) 2_665 .
C22 Li1 C23 111.1(2) . .
C22 Li1 Li2 55.25(18) 3_565 2_665
C22 Li1 Li2 55.95(18) 2_665 2_665
C22 Li1 Li2 104.5(3) . 2_665
C23 Li1 Li2 144.35(14) . 2_665
C22 Li1 Li2 55.95(18) 3_565 3_565
C22 Li1 Li2 104.5(3) 2_665 3_565
C22 Li1 Li2 55.25(18) . 3_565
C23 Li1 Li2 144.35(15) . 3_565
Li2 Li1 Li2 60.6(2) 2_665 3_565
C22 Li1 Li2 104.5(3) 3_565 .
C22 Li1 Li2 55.25(18) 2_665 .
C22 Li1 Li2 55.95(18) . .
C23 Li1 Li2 144.35(15) . .
Li2 Li1 Li2 60.6(2) 2_665 .
Li2 Li1 Li2 60.6(2) 3_565 .
C22 Li1 H23A 122.9(12) 3_565 .
C22 Li1 H23A 118.7(13) 2_665 .
C22 Li1 H23A 88.6(3) . .
C23 Li1 H23A 22.7(3) . .
Li2 Li1 H23A 166.8(4) 2_665 .
Li2 Li1 H23A 130.9(10) 3_565 .
Li2 Li1 H23A 128.4(8) . .
N1 Li2 C22 110.7(2) . 2_665
N1 Li2 C22 111.0(2) . .
C22 Li2 C22 108.8(2) 2_665 .
N1 Li2 C21 111.3(2) . .
C22 Li2 C21 107.8(2) 2_665 .
C22 Li2 C21 107.0(2) . .
N1 Li2 Li1 144.7(2) . .
C22 Li2 Li1 56.30(12) 2_665 .
C22 Li2 Li1 56.04(12) . .
C21 Li2 Li1 103.9(2) . .
N1 Li2 Li2 144.7(3) . 3_565
C22 Li2 Li2 104.56(17) 2_665 3_565
C22 Li2 Li2 54.91(19) . 3_565
C21 Li2 Li2 55.85(10) . 3_565
Li1 Li2 Li2 59.68(12) . 3_565
N1 Li2 Li2 145.2(3) . 2_665
C22 Li2 Li2 55.8(2) 2_665 2_665
C22 Li2 Li2 103.80(17) . 2_665
C21 Li2 Li2 55.85(10) . 2_665
Li1 Li2 Li2 59.68(12) . 2_665
Li2 Li2 Li2 60.000(1) 3_565 2_665
Li4 C23 Li4 67.73(19) 2_665 3_565
Li4 C23 Li4 67.73(19) 2_665 .
Li4 C23 Li4 67.73(19) 3_565 .
Li4 C23 Li1 139.95(12) 2_665 .
Li4 C23 Li1 139.95(12) 3_565 .
Li4 C23 Li1 139.95(12) . .
Li4 C23 H23A 148(3) 2_665 .
Li4 C23 H23A 85(3) 3_565 .
Li4 C23 H23A 88(3) . .
Li1 C23 H23A 72(3) . .
C24 Li3 C24 106.9(2) . 3_565
C24 Li3 C24 106.9(2) . 2_665
C24 Li3 C24 106.9(2) 3_565 2_665
C24 Li3 C21 111.9(2) . .
C24 Li3 C21 111.9(2) 3_565 .
C24 Li3 C21 111.9(2) 2_665 .
C24 Li3 Li4 54.80(17) . 2_664
C24 Li3 Li4 55.13(17) 3_565 2_664
C24 Li3 Li4 103.8(3) 2_665 2_664
C21 Li3 Li4 144.25(14) . 2_664
C24 Li3 Li4 55.13(17) . 3_564
C24 Li3 Li4 103.8(3) 3_565 3_564
C24 Li3 Li4 54.80(17) 2_665 3_564
C21 Li3 Li4 144.25(14) . 3_564
Li4 Li3 Li4 60.8(2) 2_664 3_564
C24 Li3 Li4 103.8(3) . 1_554
C24 Li3 Li4 54.80(17) 3_565 1_554
C24 Li3 Li4 55.13(17) 2_665 1_554
C21 Li3 Li4 144.25(14) . 1_554
Li4 Li3 Li4 60.8(2) 2_664 1_554
Li4 Li3 Li4 60.8(2) 3_564 1_554
C24 Li3 H21A 116.9(9) . .
C24 Li3 H21A 125.6(8) 3_565 .
C24 Li3 H21A 90.2(3) 2_665 .
C21 Li3 H21A 22.2(3) . .
Li4 Li3 H21A 165.2(6) 2_664 .
Li4 Li3 H21A 127.0(6) 3_564 .
Li4 Li3 H21A 133.3(7) 1_554 .
N5 Li4 C24 111.9(2) . 3_566
N5 Li4 C24 111.1(2) . 2_666
C24 Li4 C24 110.4(2) 3_566 2_666
N5 Li4 C23 109.4(2) . .
C24 Li4 C23 107.13(19) 3_566 .
C24 Li4 C23 106.72(19) 2_666 .
N5 Li4 Li3 146.4(2) . 1_556
C24 Li4 Li3 56.87(12) 3_566 1_556
C24 Li4 Li3 56.74(12) 2_666 1_556
C23 Li4 Li3 104.2(2) . 1_556
N5 Li4 Li4 143.6(3) . 3_565
C24 Li4 Li4 104.49(16) 3_566 3_565
C24 Li4 Li4 54.75(18) 2_666 3_565
C23 Li4 Li4 56.14(10) . 3_565
Li3 Li4 Li4 59.61(12) 1_556 3_565
N5 Li4 Li4 144.7(3) . 2_665
C24 Li4 Li4 55.20(18) 3_566 2_665
C24 Li4 Li4 104.13(16) 2_666 2_665
C23 Li4 Li4 56.14(10) . 2_665
Li3 Li4 Li4 59.61(12) 1_556 2_665
Li4 Li4 Li4 60.000(1) 3_565 2_665
Li4 C24 Li4 70.0(2) 2_664 3_564
Li4 C24 Li3 68.3(2) 2_664 .
Li4 C24 Li3 68.13(19) 3_564 .
Li4 C24 H24A 85(2) 2_664 .
Li4 C24 H24A 101(2) 3_564 .
Li3 C24 H24A 153(3) . .
Li4 C24 H24B 106(2) 2_664 .
Li4 C24 H24B 160(3) 3_564 .
Li3 C24 H24B 92(3) . .
H24A C24 H24B 99(2) . .
Li4 C24 H24C 154(2) 2_664 .
Li4 C24 H24C 84(2) 3_564 .
Li3 C24 H24C 105(2) . .
H24A C24 H24C 98(2) . .
H24B C24 H24C 99(2) . .

loop_
_geom_bond_atom_site_label_1
_geom_bond_atom_site_label_2
_geom_bond_distance
_geom_bond_site_symmetry_2
N1 C1 1.436(5) .
N1 C3 1.468(4) .
N1 C11 1.484(4) .
N1 Li2 2.102(5) .
N2 C2 1.458(5) .
N2 C12 1.459(6) .
N2 C1 1.467(4) .
N3 C2 1.445(5) .
N3 C3 1.456(4) .
N3 C13 1.466(5) .
N4 C6 1.446(4) .
N4 C4 1.459(4) .
N4 C14 1.464(5) .
N5 C4 1.453(4) .
N5 C5 1.455(4) .
N5 C15 1.475(4) .
N5 Li4 2.135(5) .
N6 C6 1.446(4) .
N6 C16 1.454(5) .
N6 C5 1.461(3) .
C1 H1A 0.9900 .
C1 H1B 0.9900 .
C2 H2A 0.9900 .
C2 H2B 0.9900 .
C3 H3A 0.9900 .
C3 H3B 0.9900 .
C4 H4A 0.9900 .
C4 H4B 0.9900 .
C5 H5A 0.9900 .
C5 H5B 0.9900 .
C6 H6A 0.9900 .
C6 H6B 0.9900 .
C11 H11A 0.9800 .
C11 H11B 0.9800 .
C11 H11C 0.9800 .
C12 H12A 0.9800 .
C12 H12B 0.9800 .
C12 H12C 0.9800 .
C13 H13A 0.9800 .
C13 H13B 0.9800 .
C13 H13C 0.9800 .
C14 H14A 0.9800 .
C14 H14B 0.9800 .
C14 H14C 0.9800 .
C15 H15A 0.9800 .
C15 H15B 0.9800 .
C15 H15C 0.9800 .
C16 H16A 0.9800 .
C16 H16B 0.9800 .
C16 H16C 0.9800 .
C21 Li2 2.272(5) 2_665
C21 Li2 2.272(5) 3_565
C21 Li2 2.272(5) .
C21 Li3 2.412(9) .
C21 H21A 0.913(10) .
C22 Li2 2.232(5) 3_565
C22 Li2 2.258(6) .
C22 Li1 2.260(4) .
C22 H22A 0.94(2) .
C22 H22B 0.94(2) .
C22 H22C 0.93(2) .
Li1 C22 2.260(4) 3_565
Li1 C22 2.260(4) 2_665
Li1 C23 2.388(9) .
Li1 Li2 2.527(8) 2_665
Li1 Li2 2.527(8) 3_565
Li1 Li2 2.527(8) .
Li1 H23A 2.27(4) .
Li2 C22 2.232(5) 2_665
Li2 Li2 2.551(7) 3_565
Li2 Li2 2.551(7) 2_665
C23 Li4 2.288(5) 2_665
C23 Li4 2.288(5) 3_565
C23 Li4 2.288(5) .
C23 H23A 0.923(10) .
Li3 C24 2.270(4) .
Li3 C24 2.270(4) 3_565
Li3 C24 2.270(4) 2_665
Li3 Li4 2.520(8) 2_664
Li3 Li4 2.520(8) 3_564
Li3 Li4 2.520(8) 1_554
Li3 H21A 2.30(3) .
Li4 C24 2.215(5) 3_566
Li4 C24 2.228(5) 2_666
Li4 Li3 2.520(8) 1_556
Li4 Li4 2.550(7) 3_565
Li4 Li4 2.550(7) 2_665
C24 Li4 2.215(5) 2_664
C24 Li4 2.228(5) 3_564
C24 H24A 0.95(2) .
C24 H24B 0.95(2) .
C24 H24C 0.95(2) .
